data_7036440
loop_
_publ_author_name
'Sun, Xiaopeng'
'Liang, Zhijie'
'Ma, Pengtao'
'Ban, Ran'
'Jiang, Mingshuang'
'Zhang, Dongdi'
'Wang, Jingping'
'Niu, Jingyang'

_publ_section_title
;
 Grafting transition metal-organophosphonate fragments onto
 heteropolyoxomolybdate: activity in photocatalysis.
;
_journal_issue 40
_journal_name_full 'Dalton transactions (Cambridge, England : 2003)'
_journal_page_first 17544
_journal_page_last 17550
_journal_paper_doi 10.1039/c5dt02471d
_journal_volume 44
_journal_year 2015
_chemical_formula_moiety '0.25(C72 H120 Cs4 Mo48 N24 Na36 Ni24 O392 P32), 3(O)'
_chemical_formula_sum 'C18 H86 Cs Mo12 N6 Na9 Ni6 O101 P8'
_chemical_formula_weight 4094.04
_space_group_crystal_system monoclinic
_space_group_IT_number 15
_space_group_name_Hall '-C 2yc'
_space_group_name_H-M_alt 'C 1 2/c 1'
_symmetry_space_group_name_Hall '-C 2yc'
_symmetry_space_group_name_H-M 'C 1 2/c 1'
_atom_sites_solution_hydrogens geom
_atom_sites_solution_primary direct
_audit_creation_date 2015-08-12
_audit_creation_method
;
Olex2 1.2
(compiled 2015.01.26 svn.r3150 for OlexSys, GUI svn.r4998)
;
_audit_update_record
;
2015-08-12 deposited with the CCDC.
2015-09-07 downloaded from the CCDC.
;
_cell_angle_alpha 90
_cell_angle_beta 103.3710(10)
_cell_angle_gamma 90
_cell_formula_units_Z 4
_cell_length_a 14.8247(8)
_cell_length_b 45.237(2)
_cell_length_c 18.8324(9)
_cell_measurement_reflns_used 9918
_cell_measurement_temperature 296(2)
_cell_measurement_theta_max 28.15
_cell_measurement_theta_min 2.38
_cell_volume 12287.1(10)
_computing_data_collection 'Bruker APEX2'
_computing_data_reduction 'Bruker SAINT'
_computing_molecular_graphics 'Olex2 (Dolomanov et al., 2009)'
_computing_publication_material 'Olex2 (Dolomanov et al., 2009)'
_computing_structure_refinement 'ShelXL (Sheldrick, 2014)'
_computing_structure_solution 'ShelXS-1997 (Sheldrick, 2008)'
_diffrn_ambient_temperature 296.15
_diffrn_measured_fraction_theta_full 0.996
_diffrn_measured_fraction_theta_max 0.996
_diffrn_measurement_device_type 'Bruker APEX-II CCD'
_diffrn_measurement_method '\f and \w scans'
_diffrn_radiation_monochromator graphite
_diffrn_radiation_type MoK\a
_diffrn_radiation_wavelength 0.71073
_diffrn_reflns_av_R_equivalents 0.0274
_diffrn_reflns_av_unetI/netI 0.0318
_diffrn_reflns_laue_measured_fraction_full 0.996
_diffrn_reflns_laue_measured_fraction_max 0.996
_diffrn_reflns_limit_h_max 17
_diffrn_reflns_limit_h_min -17
_diffrn_reflns_limit_k_max 53
_diffrn_reflns_limit_k_min -45
_diffrn_reflns_limit_l_max 22
_diffrn_reflns_limit_l_min -22
_diffrn_reflns_number 31456
_diffrn_reflns_point_group_measured_fraction_full 0.996
_diffrn_reflns_point_group_measured_fraction_max 0.996
_diffrn_reflns_theta_full 24.999
_diffrn_reflns_theta_max 24.999
_diffrn_reflns_theta_min 1.482
_diffrn_standards_number 0
_exptl_absorpt_coefficient_mu 2.617
_exptl_absorpt_correction_T_max 0.7457
_exptl_absorpt_correction_T_min 0.5497
_exptl_absorpt_correction_type multi-scan
_exptl_absorpt_process_details
;
SADABS-2008/1 (Bruker,2008) was used for absorption correction.
wR2(int) was 0.0678 before and 0.0405 after correction.
The Ratio of minimum to maximum transmission is 0.7372.
The \l/2 correction factor is 0.0015.
;
_exptl_crystal_colour blue
_exptl_crystal_colour_primary blue
_exptl_crystal_density_diffrn 2.213
_exptl_crystal_description block
_exptl_crystal_F_000 7960
_exptl_crystal_size_max 0.5
_exptl_crystal_size_mid 0.18
_exptl_crystal_size_min 0.17
_refine_diff_density_max 1.893
_refine_diff_density_min -0.873
_refine_diff_density_rms 0.180
_refine_ls_extinction_method none
_refine_ls_goodness_of_fit_ref 1.048
_refine_ls_hydrogen_treatment constr
_refine_ls_matrix_type full
_refine_ls_number_parameters 724
_refine_ls_number_reflns 10802
_refine_ls_number_restraints 25
_refine_ls_restrained_S_all 1.060
_refine_ls_R_factor_all 0.0554
_refine_ls_R_factor_gt 0.0439
_refine_ls_shift/su_max 0.001
_refine_ls_shift/su_mean 0.000
_refine_ls_structure_factor_coef Fsqd
_refine_ls_weighting_details 'w=1/[\s^2^(Fo^2^)+(0.0808P)^2^+151.9641P] where P=(Fo^2^+2Fc^2^)/3'
_refine_ls_weighting_scheme calc
_refine_ls_wR_factor_gt 0.1332
_refine_ls_wR_factor_ref 0.1445
_reflns_Friedel_coverage 0.000
_reflns_number_gt 8953
_reflns_number_total 10802
_reflns_threshold_expression 'I > 2\s(I)'
_cod_data_source_file c5dt02471d2.cif
_cod_data_source_block njy1
_cod_depositor_comments 'Adding full bibliography for 7036440.cif.'
_cod_original_cell_volume 12287.1(11)
_cod_database_code 7036440
_audit_block_doi 10.5517/cc14h0xk
_shelx_space_group_comment
;
The symmetry employed for this shelxl refinement is uniquely defined
by the following loop, which should always be used as a source of
symmetry information in preference to the above space-group names.
They are only intended as comments.
;
_shelx_estimated_absorpt_t_max 0.665
_shelx_estimated_absorpt_t_min 0.354
_olex2_refinement_description
;
1. Fixed Uiso
 At 1.2 times of:
  All C(H,H) groups, All N(H) groups
2. Rigid bond restraints
 O6W, Na2, Na6
 with sigma for 1-2 distances of 0.01 and sigma for 1-3 distances of 0.01
 O5W, Na5
 with sigma for 1-2 distances of 0.01 and sigma for 1-3 distances of 0.01
 O7W, Na5
 with sigma for 1-2 distances of 0.01 and sigma for 1-3 distances of 0.01
 O5W, Cs1
 with sigma for 1-2 distances of 0.01 and sigma for 1-3 distances of 0.01
3. Uiso/Uaniso restraints and constraints
O6W \\sim Na2 \\sim Na6: within 2.6A with sigma of 0.01 and sigma for terminal
atoms of 0.02
O5W \\sim Na5: within 2.4A with sigma of 0.01 and sigma for terminal atoms of
0.02
O7W \\sim Na5: within 2.4A with sigma of 0.01 and sigma for terminal atoms of
0.02
O5W \\sim Cs1: within 3.6A with sigma of 0.01 and sigma for terminal atoms of
0.02
Uanis(O7W) \\sim Ueq: with sigma of 0.005 and sigma for terminal atoms of 0.01
4. Others
 Fixed Sof: Cs1(0.5) Na3(0.5) Na4(0.5) Na5(0.5) Na6(0.25) Na7(0.5) Na8(0.25)
 O8W(0.5) O9W(0.5) O10W(0.5) O11W(0.25) O12W(0.5) O13W(0.25) O14W(0.5)
 O15W(0.5) O16W(0.5)
 Fixed Uiso: O11W(0.09089) O14W(0.10136) O16W(0.10144)
5.a Ternary CH refined with riding coordinates:
 N1(H1), N2(H2)
5.b Secondary CH2 refined with riding coordinates:
 C1(H1A,H1B), C2(H2A,H2B), C4(H4A,H4B), C5(H5A,H5B), C7(H7A,H7B), C8(H8A,H8B)
5.c Aromatic/amide H refined with riding coordinates:
 N3(H3)
;
_shelx_shelxl_version_number 2014/7
_olex2_submission_special_instructions 'No special instructions were received'

loop_
_space_group_symop_operation_xyz
'x, y, z'
'-x, y, -z+1/2'
'x+1/2, y+1/2, z'
'-x+1/2, y+1/2, -z+1/2'
'-x, -y, -z'
'x, -y, z-1/2'
'-x+1/2, -y+1/2, -z'
'x+1/2, -y+1/2, z-1/2'

loop_
_atom_site_label
_atom_site_type_symbol
_atom_site_fract_x
_atom_site_fract_y
_atom_site_fract_z
_atom_site_U_iso_or_equiv
_atom_site_adp_type
_atom_site_occupancy
_atom_site_site_symmetry_order
_atom_site_calc_flag
_atom_site_refinement_flags_posn
_atom_site_refinement_flags_adp
_atom_site_refinement_flags_occupancy
Mo1 Mo 0.75760(4) 0.04685(2) -0.03152(3) 0.02447(15) Uani 1 1 d . . .
Mo2 Mo 0.86865(4) 0.10142(2) -0.09511(3) 0.02620(15) Uani 1 1 d . . .
Mo3 Mo 0.81553(5) 0.17723(2) -0.06829(3) 0.03063(16) Uani 1 1 d . . .
Mo4 Mo 0.65464(4) 0.19340(2) 0.02362(3) 0.03027(16) Uani 1 1 d . . .
Mo5 Mo 0.53416(4) 0.13334(2) 0.09216(4) 0.02939(16) Uani 1 1 d . . .
Mo6 Mo 0.58067(4) 0.06289(2) 0.06342(3) 0.02787(16) Uani 1 1 d . . .
Ni1 Ni 1.17700(6) 0.07021(2) 0.13707(4) 0.02147(19) Uani 1 1 d . . .
Ni2 Ni 1.0000 0.22297(3) 0.2500 0.0287(3) Uani 1 2 d S T P
Ni3 Ni 1.0000 0.15258(2) 0.2500 0.0213(3) Uani 1 2 d S T P
Ni4 Ni 1.25745(6) 0.15624(2) 0.32866(5) 0.0242(2) Uani 1 1 d . . .
P1 P 0.73372(11) 0.12052(4) 0.03250(9) 0.0207(3) Uani 1 1 d . . .
P2 P 0.97494(11) 0.06570(4) 0.05866(9) 0.0196(3) Uani 1 1 d . . .
P3 P 0.88733(13) 0.19550(4) 0.11068(9) 0.0244(4) Uani 1 1 d . . .
P4 P 0.69280(12) 0.09400(4) 0.22735(9) 0.0233(4) Uani 1 1 d . . .
Cs1 Cs 0.56279(9) 0.12193(3) -0.13130(6) 0.0571(3) Uani 0.5 1 d . U .
Na1 Na 0.9806(2) 0.14273(7) 0.44875(17) 0.0403(7) Uani 1 1 d . . .
Na2 Na 0.8176(2) 0.04528(8) 0.16919(19) 0.0491(8) Uani 1 1 d . U .
Na3 Na 0.0763(4) 0.01639(14) 0.6617(3) 0.0415(14) Uiso 0.5 1 d . . .
Na4 Na 0.4162(5) 0.03838(16) 0.7223(4) 0.0516(17) Uiso 0.5 1 d . . .
Na5 Na 0.6190(5) 0.05780(17) 0.6218(4) 0.0533(17) Uiso 0.5 1 d . U .
Na6 Na 1.0000 -0.0119(3) 0.2500 0.059(3) Uiso 0.5 2 d S TU P
Na7 Na 0.7140(7) 0.1682(2) 0.4447(6) 0.087(3) Uiso 0.5 1 d . . .
Na8 Na 0.7591(11) 0.2130(4) 0.5251(9) 0.062(4) Uiso 0.25 1 d . . .
O1 O 0.6618(4) 0.05215(13) -0.1009(3) 0.0391(13) Uani 1 1 d . . .
O2 O 0.7762(4) 0.00948(11) -0.0324(3) 0.0409(13) Uani 1 1 d . . .
O3 O 0.6960(3) 0.04930(10) 0.0478(3) 0.0273(10) Uani 1 1 d . . .
O4 O 0.8827(3) 0.05176(10) 0.0632(2) 0.0262(10) Uani 1 1 d . . .
O5 O 0.8470(3) 0.05962(10) -0.0837(3) 0.0272(10) Uani 1 1 d . . .
O6 O 0.7710(3) 0.09792(10) -0.0150(2) 0.0251(10) Uani 1 1 d . . .
O7 O 0.9575(4) 0.09849(12) -0.1389(3) 0.0424(13) Uani 1 1 d . . .
O8 O 0.7728(4) 0.10728(12) -0.1645(3) 0.0420(13) Uani 1 1 d . . .
O9 O 0.8846(3) 0.14134(10) -0.0608(2) 0.0283(10) Uani 1 1 d . . .
O10 O 0.9645(3) 0.09391(10) 0.0130(2) 0.0244(10) Uani 1 1 d . . .
O11 O 0.8900(5) 0.20095(13) -0.0973(3) 0.0497(15) Uani 1 1 d . . .
O12 O 0.7349(4) 0.16974(12) -0.1467(3) 0.0456(14) Uani 1 1 d . . .
O13 O 0.7441(4) 0.20563(10) -0.0264(3) 0.0331(11) Uani 1 1 d . . .
O14 O 0.9041(3) 0.17934(10) 0.0443(3) 0.0299(11) Uani 1 1 d . . .
O15 O 0.7209(3) 0.15049(10) -0.0085(2) 0.0266(10) Uani 1 1 d . . .
O16 O 0.6303(4) 0.22558(12) 0.0619(3) 0.0446(14) Uani 1 1 d . . .
O17 O 0.5607(4) 0.18795(13) -0.0473(3) 0.0456(14) Uani 1 1 d . . .
O18 O 0.6241(3) 0.16514(10) 0.0928(3) 0.0274(10) Uani 1 1 d . . .
O19 O 0.7882(3) 0.19094(10) 0.1204(3) 0.0259(10) Uani 1 1 d . . .
O20 O 0.4736(4) 0.14831(13) 0.1500(3) 0.0450(14) Uani 1 1 d . . .
O21 O 0.4638(4) 0.13998(14) 0.0091(3) 0.0476(15) Uani 1 1 d . . .
O22 O 0.5110(3) 0.09274(11) 0.1028(3) 0.0318(11) Uani 1 1 d . . .
O23 O 0.6576(3) 0.12386(10) 0.1931(3) 0.0263(10) Uani 1 1 d . . .
O24 O 0.6377(3) 0.10942(10) 0.0407(2) 0.0245(10) Uani 1 1 d . . .
O25 O 0.5355(4) 0.03191(12) 0.0936(3) 0.0463(14) Uani 1 1 d . . .
O26 O 0.5189(4) 0.06512(13) -0.0254(3) 0.0413(13) Uani 1 1 d . . .
O27 O 0.6749(3) 0.06888(11) 0.1730(3) 0.0321(11) Uani 1 1 d . . .
O28 O 0.7952(3) 0.12529(10) 0.1082(2) 0.0243(10) Uani 1 1 d . . .
O29 O 1.0354(3) 0.07179(10) 0.1351(2) 0.0218(9) Uani 1 1 d . . .
O30 O 0.9587(3) 0.18739(10) 0.1800(2) 0.0262(10) Uani 1 1 d . . .
O31 O 0.7951(3) 0.09484(11) 0.2666(3) 0.0281(10) Uani 1 1 d . . .
O32 O 1.1697(4) 0.10766(11) 0.0749(3) 0.0353(12) Uani 1 1 d . . .
O33 O 1.1700(9) 0.12273(19) -0.0349(5) 0.118(4) Uani 1 1 d . . .
O34 O 0.8825(4) 0.22432(12) 0.2879(3) 0.0429(13) Uani 1 1 d . . .
O35 O 0.7385(5) 0.24138(17) 0.2665(5) 0.076(2) Uani 1 1 d . . .
O36 O 0.8033(3) 0.03179(10) 0.3032(3) 0.0283(10) Uani 1 1 d . . .
O37 O 0.7032(4) -0.00429(14) 0.2651(4) 0.0567(17) Uani 1 1 d . . .
O39 O 1.1413(3) 0.14775(10) 0.2430(2) 0.0259(10) Uani 1 1 d . . .
O38 O 1.0289(3) 0.12408(10) 0.3351(3) 0.0296(11) Uani 1 1 d . . .
O40 O 1.3083(4) 0.18225(13) 0.2553(3) 0.0464(14) Uani 1 1 d . . .
N1 N 1.1404(4) 0.04995(12) 0.0337(3) 0.0269(12) Uani 1 1 d . . .
H1 H 1.1807 0.0328 0.0333 0.032 Uiso 1 1 calc R . .
N2 N 0.9213(5) 0.25095(13) 0.1700(3) 0.0377(15) Uani 1 1 d . . .
H2 H 0.9564 0.2690 0.1666 0.045 Uiso 1 1 calc R . .
N3 N 0.6766(4) 0.06564(13) 0.3512(3) 0.0278(13) Uani 1 1 d . . .
H3 H 0.7138 0.0698 0.3922 0.033 Uiso 1 1 calc R . .
C1 C 1.0434(5) 0.03969(15) 0.0213(4) 0.0264(15) Uani 1 1 d . . .
H1A H 1.0417 0.0205 0.0441 0.032 Uiso 1 1 calc R . .
H1B H 1.0176 0.0375 -0.0307 0.032 Uiso 1 1 calc R . .
C2 C 1.1574(6) 0.07176(18) -0.0198(4) 0.0377(18) Uani 1 1 d . . .
H2A H 1.1068 0.0709 -0.0628 0.045 Uiso 1 1 calc R . .
H2B H 1.2139 0.0664 -0.0344 0.045 Uiso 1 1 calc R . .
C3 C 1.1665(6) 0.10312(19) 0.0091(5) 0.045(2) Uani 1 1 d . . .
C4 C 0.9051(6) 0.23469(15) 0.0995(4) 0.0365(18) Uani 1 1 d . . .
H4A H 0.9581 0.2375 0.0780 0.044 Uiso 1 1 calc R . .
H4B H 0.8511 0.2429 0.0661 0.044 Uiso 1 1 calc R . .
C5 C 0.8345(7) 0.25848(19) 0.1905(5) 0.051(2) Uani 1 1 d . . .
H5A H 0.7833 0.2557 0.1485 0.062 Uiso 1 1 calc R . .
H5B H 0.8360 0.2792 0.2038 0.062 Uiso 1 1 calc R . .
C6 C 0.8173(7) 0.24061(19) 0.2523(5) 0.050(2) Uani 1 1 d . . .
C7 C 0.6331(5) 0.08829(18) 0.2995(4) 0.0337(17) Uani 1 1 d . . .
H7A H 0.6318 0.1067 0.3255 0.040 Uiso 1 1 calc R . .
H7B H 0.5695 0.0826 0.2783 0.040 Uiso 1 1 calc R . .
C8 C 0.6517(5) 0.03512(17) 0.3276(5) 0.0368(18) Uani 1 1 d . . .
H8A H 0.5933 0.0353 0.2915 0.044 Uiso 1 1 calc R . .
H8B H 0.6426 0.0238 0.3692 0.044 Uiso 1 1 calc R . .
C9 C 0.7240(5) 0.01965(16) 0.2954(4) 0.0332(17) Uani 1 1 d . . .
O1W O 0.8657(4) 0.17728(13) 0.3815(3) 0.0459(14) Uani 1 1 d . . .
O2W O 1.0000 0.0392(2) 0.2500 0.084(4) Uani 1 2 d S T P
O3W O 0.5259(6) 0.02192(18) 0.6646(4) 0.077(2) Uani 1 1 d . . .
O4W O 0.6491(6) 0.0277(2) 0.5276(6) 0.106(3) Uani 1 1 d . . .
O5W O 0.3419(8) 0.1038(3) -0.0956(6) 0.118(3) Uani 1 1 d . U .
O6W O 0.8564(7) -0.0041(2) 0.1419(5) 0.101(3) Uani 1 1 d . U .
O7W O 0.7696(9) 0.0488(3) 0.6945(7) 0.130(4) Uani 1 1 d . U .
O8W O 0.3938(12) 0.0809(4) -0.2403(9) 0.079(4) Uiso 0.5 1 d . . .
O9W O 0.0439(11) 0.9349(4) 0.2682(10) 0.085(5) Uiso 0.5 1 d . . .
O10W O 0.9547(11) -0.0167(4) 0.2208(8) 0.068(4) Uiso 0.5 1 d . . .
O11W O 0.5000 0.1950(6) 0.2500 0.091 Uiso 0.5 2 d S T P
O12W O 0.7259(14) 0.2407(5) 0.4133(11) 0.101(6) Uiso 0.5 1 d . . .
O13W O 0.5000 0.1845(7) -0.2500 0.104(9) Uiso 0.5 2 d S T P
O14W O 0.9139(14) 0.2449(5) -0.1593(11) 0.101 Uiso 0.5 1 d . . .
O15W O 0.9275(16) 0.1676(5) 0.5571(13) 0.121(7) Uiso 0.5 1 d . . .
O16W O 0.1545(14) 0.8866(5) 0.3099(11) 0.101 Uiso 0.5 1 d . . .

loop_
_atom_site_aniso_label
_atom_site_aniso_U_11
_atom_site_aniso_U_22
_atom_site_aniso_U_33
_atom_site_aniso_U_23
_atom_site_aniso_U_13
_atom_site_aniso_U_12
Mo1 0.0244(3) 0.0201(3) 0.0263(3) -0.0050(2) 0.0005(2) 0.0008(2)
Mo2 0.0357(3) 0.0238(3) 0.0185(3) -0.0004(2) 0.0051(2) 0.0034(2)
Mo3 0.0468(4) 0.0218(3) 0.0227(3) 0.0065(2) 0.0069(3) 0.0060(3)
Mo4 0.0362(3) 0.0217(3) 0.0307(3) 0.0070(2) 0.0031(3) 0.0098(3)
Mo5 0.0221(3) 0.0272(3) 0.0376(4) 0.0026(3) 0.0043(3) 0.0058(2)
Mo6 0.0211(3) 0.0258(3) 0.0349(3) -0.0018(2) 0.0026(2) -0.0014(2)
Ni1 0.0202(4) 0.0211(4) 0.0221(4) -0.0030(3) 0.0027(3) 0.0019(3)
Ni2 0.0395(7) 0.0169(6) 0.0270(7) 0.000 0.0021(6) 0.000
Ni3 0.0261(6) 0.0151(6) 0.0215(6) 0.000 0.0033(5) 0.000
Ni4 0.0260(4) 0.0212(4) 0.0242(4) -0.0017(3) 0.0035(4) -0.0043(3)
P1 0.0227(8) 0.0166(8) 0.0215(8) 0.0010(6) 0.0023(7) 0.0032(6)
P2 0.0202(8) 0.0185(8) 0.0188(8) -0.0012(6) 0.0020(6) 0.0021(6)
P3 0.0339(9) 0.0148(8) 0.0229(9) 0.0034(6) 0.0032(7) 0.0003(7)
P4 0.0209(8) 0.0248(9) 0.0236(9) 0.0049(7) 0.0039(7) 0.0021(7)
Cs1 0.0527(7) 0.0741(8) 0.0331(6) -0.0044(5) -0.0135(5) 0.0075(6)
Na1 0.0429(17) 0.0328(16) 0.0436(18) 0.0047(13) 0.0065(14) -0.0010(13)
Na2 0.0419(18) 0.063(2) 0.0440(19) 0.0078(16) 0.0126(15) 0.0072(16)
O1 0.030(3) 0.049(3) 0.032(3) -0.009(2) -0.006(2) 0.001(2)
O2 0.041(3) 0.023(3) 0.056(4) -0.008(2) 0.007(3) 0.003(2)
O3 0.024(2) 0.028(3) 0.029(3) -0.001(2) 0.003(2) 0.0024(19)
O4 0.024(2) 0.029(3) 0.025(2) 0.0032(19) 0.0027(19) -0.0021(19)
O5 0.032(3) 0.025(2) 0.024(2) -0.0049(19) 0.004(2) 0.001(2)
O6 0.025(2) 0.022(2) 0.027(2) 0.0004(19) 0.0019(19) 0.0029(19)
O7 0.054(3) 0.043(3) 0.035(3) -0.002(2) 0.020(3) 0.005(3)
O8 0.052(3) 0.038(3) 0.029(3) 0.002(2) -0.006(2) 0.003(3)
O9 0.038(3) 0.023(2) 0.024(2) 0.0026(19) 0.008(2) 0.005(2)
O10 0.024(2) 0.023(2) 0.023(2) -0.0001(19) 0.0000(19) 0.0011(19)
O11 0.075(4) 0.032(3) 0.048(4) 0.013(3) 0.026(3) 0.003(3)
O12 0.070(4) 0.037(3) 0.025(3) 0.002(2) -0.001(3) 0.012(3)
O13 0.046(3) 0.021(2) 0.032(3) 0.006(2) 0.009(2) 0.004(2)
O14 0.036(3) 0.028(3) 0.024(2) -0.001(2) 0.004(2) 0.003(2)
O15 0.033(3) 0.020(2) 0.026(2) 0.0051(19) 0.006(2) 0.007(2)
O16 0.060(4) 0.027(3) 0.050(3) 0.005(2) 0.017(3) 0.016(3)
O17 0.046(3) 0.045(3) 0.039(3) 0.011(3) -0.004(3) 0.010(3)
O18 0.027(2) 0.024(2) 0.028(3) 0.004(2) 0.001(2) 0.006(2)
O19 0.030(3) 0.019(2) 0.027(2) 0.0025(19) 0.005(2) 0.0011(19)
O20 0.037(3) 0.041(3) 0.062(4) -0.001(3) 0.021(3) 0.012(3)
O21 0.034(3) 0.051(4) 0.051(4) 0.007(3) -0.004(3) 0.004(3)
O22 0.026(2) 0.029(3) 0.042(3) 0.000(2) 0.009(2) 0.001(2)
O23 0.027(2) 0.025(2) 0.026(2) 0.0025(19) 0.003(2) 0.0035(19)
O24 0.022(2) 0.022(2) 0.027(2) -0.0010(19) 0.0010(19) 0.0032(19)
O25 0.040(3) 0.034(3) 0.067(4) 0.001(3) 0.015(3) -0.008(2)
O26 0.028(3) 0.046(3) 0.043(3) -0.007(3) -0.005(2) 0.003(2)
O27 0.035(3) 0.029(3) 0.031(3) 0.002(2) 0.003(2) 0.004(2)
O28 0.026(2) 0.023(2) 0.022(2) 0.0005(18) 0.0009(19) 0.0027(19)
O29 0.022(2) 0.023(2) 0.022(2) -0.0031(18) 0.0062(18) 0.0032(18)
O30 0.035(3) 0.017(2) 0.025(2) 0.0014(18) 0.002(2) -0.0014(19)
O31 0.025(2) 0.030(3) 0.029(3) 0.012(2) 0.006(2) 0.003(2)
O32 0.041(3) 0.027(3) 0.037(3) 0.000(2) 0.009(2) -0.003(2)
O33 0.221(12) 0.066(6) 0.063(5) 0.022(4) 0.024(7) -0.055(7)
O34 0.048(3) 0.036(3) 0.045(3) 0.006(3) 0.014(3) 0.010(3)
O35 0.065(5) 0.066(5) 0.105(6) 0.004(4) 0.031(4) 0.030(4)
O36 0.027(3) 0.025(2) 0.033(3) 0.000(2) 0.006(2) -0.002(2)
O37 0.045(3) 0.040(3) 0.081(5) -0.022(3) 0.005(3) -0.009(3)
O39 0.027(2) 0.025(2) 0.024(2) -0.0012(19) 0.004(2) -0.003(2)
O38 0.028(3) 0.027(3) 0.030(3) 0.009(2) -0.001(2) -0.001(2)
O40 0.048(3) 0.049(4) 0.041(3) 0.011(3) 0.008(3) -0.012(3)
N1 0.028(3) 0.024(3) 0.027(3) -0.002(2) 0.003(2) 0.005(2)
N2 0.054(4) 0.020(3) 0.036(4) 0.002(3) 0.004(3) -0.002(3)
N3 0.025(3) 0.031(3) 0.027(3) 0.004(2) 0.003(2) -0.001(2)
C1 0.028(4) 0.022(3) 0.026(4) -0.005(3) -0.001(3) 0.003(3)
C2 0.041(4) 0.046(5) 0.028(4) 0.001(3) 0.014(3) -0.002(4)
C3 0.056(5) 0.039(5) 0.039(5) 0.010(4) 0.010(4) -0.008(4)
C4 0.055(5) 0.018(4) 0.034(4) 0.005(3) 0.005(4) -0.005(3)
C5 0.070(6) 0.030(4) 0.050(5) 0.003(4) 0.006(5) 0.027(4)
C6 0.066(6) 0.032(4) 0.051(5) -0.004(4) 0.011(5) 0.015(4)
C7 0.022(3) 0.042(4) 0.040(4) 0.008(3) 0.012(3) 0.005(3)
C8 0.026(4) 0.036(4) 0.050(5) 0.003(4) 0.012(3) -0.009(3)
C9 0.032(4) 0.029(4) 0.034(4) 0.003(3) 0.000(3) -0.003(3)
O1W 0.047(3) 0.048(4) 0.045(3) -0.006(3) 0.014(3) 0.003(3)
O2W 0.173(12) 0.051(6) 0.049(6) 0.000 0.070(7) 0.000
O3W 0.080(5) 0.081(5) 0.070(5) -0.027(4) 0.018(4) -0.017(4)
O4W 0.075(6) 0.094(7) 0.156(10) -0.025(6) 0.040(6) 0.015(5)
O5W 0.103(6) 0.133(7) 0.105(6) -0.019(6) -0.005(5) -0.012(6)
O6W 0.116(6) 0.075(5) 0.101(6) 0.010(4) 0.004(5) 0.012(5)
O7W 0.127(7) 0.141(7) 0.120(7) 0.031(6) 0.027(6) 0.015(6)

loop_
_atom_type_symbol
_atom_type_description
_atom_type_scat_dispersion_real
_atom_type_scat_dispersion_imag
_atom_type_scat_source
C C 0.0033 0.0016 'International Tables Vol C Tables 4.2.6.8 and 6.1.1.4'
H H 0.0000 0.0000 'International Tables Vol C Tables 4.2.6.8 and 6.1.1.4'
N N 0.0061 0.0033 'International Tables Vol C Tables 4.2.6.8 and 6.1.1.4'
O O 0.0106 0.0060 'International Tables Vol C Tables 4.2.6.8 and 6.1.1.4'
P P 0.1023 0.0942 'International Tables Vol C Tables 4.2.6.8 and 6.1.1.4'
Ni Ni 0.3393 1.1124 'International Tables Vol C Tables 4.2.6.8 and 6.1.1.4'
Mo Mo -1.6832 0.6857 'International Tables Vol C Tables 4.2.6.8 and 6.1.1.4'
Na Na 0.0362 0.0249 'International Tables Vol C Tables 4.2.6.8 and 6.1.1.4'
Cs Cs -0.3680 2.1192 'International Tables Vol C Tables 4.2.6.8 and 6.1.1.4'

loop_
_geom_angle_atom_site_label_1
_geom_angle_atom_site_label_2
_geom_angle_atom_site_label_3
_geom_angle
_geom_angle_site_symmetry_1
_geom_angle_site_symmetry_3
O1 Mo1 Na2 138.5(2) . .
O1 Mo1 O2 103.8(3) . .
O1 Mo1 O3 97.2(2) . .
O1 Mo1 O4 166.2(2) . .
O1 Mo1 O5 96.7(2) . .
O1 Mo1 O6 89.6(2) . .
O2 Mo1 Na2 89.4(2) . .
O2 Mo1 O3 99.8(2) . .
O2 Mo1 O4 90.0(2) . .
O2 Mo1 O5 99.3(2) . .
O2 Mo1 O6 165.7(2) . .
O3 Mo1 Na2 41.37(14) . .
O3 Mo1 O4 80.36(18) . .
O3 Mo1 O6 83.13(18) . .
O4 Mo1 Na2 39.99(13) . .
O4 Mo1 O6 76.65(16) . .
O5 Mo1 Na2 120.17(15) . .
O5 Mo1 O3 152.9(2) . .
O5 Mo1 O4 80.64(18) . .
O5 Mo1 O6 73.85(18) . .
O6 Mo1 Na2 83.62(13) . .
O5 Mo2 Na1 120.40(14) . 2_755
O5 Mo2 O6 73.60(18) . .
O5 Mo2 O10 80.61(18) . .
O6 Mo2 Na1 84.77(12) . 2_755
O7 Mo2 Na1 89.9(2) . 2_755
O7 Mo2 O5 98.3(2) . .
O7 Mo2 O6 166.0(2) . .
O7 Mo2 O8 103.8(3) . .
O7 Mo2 O9 100.7(2) . .
O7 Mo2 O10 91.7(2) . .
O8 Mo2 Na1 138.92(19) . 2_755
O8 Mo2 O5 96.1(2) . .
O8 Mo2 O6 88.6(2) . .
O8 Mo2 O9 97.3(2) . .
O8 Mo2 O10 164.5(2) . .
O9 Mo2 Na1 41.72(15) . 2_755
O9 Mo2 O5 153.4(2) . .
O9 Mo2 O6 83.81(18) . .
O9 Mo2 O10 80.36(18) . .
O10 Mo2 Na1 40.01(13) . 2_755
O10 Mo2 O6 75.95(16) . .
Na1 Mo3 Cs1 116.69(5) 2_755 .
O9 Mo3 Cs1 86.87(15) . .
O9 Mo3 Na1 40.68(15) . 2_755
O9 Mo3 O13 150.0(2) . .
O9 Mo3 O14 77.16(19) . .
O9 Mo3 O15 84.00(18) . .
O11 Mo3 Cs1 146.5(2) . .
O11 Mo3 Na1 87.8(2) . 2_755
O11 Mo3 O9 100.5(3) . .
O11 Mo3 O13 99.6(3) . .
O11 Mo3 O14 89.7(2) . .
O11 Mo3 O15 168.9(2) . .
O12 Mo3 Cs1 43.6(2) . .
O12 Mo3 Na1 139.39(19) . 2_755
O12 Mo3 O9 98.7(2) . .
O12 Mo3 O11 102.9(3) . .
O12 Mo3 O13 98.3(2) . .
O12 Mo3 O14 167.3(2) . .
O12 Mo3 O15 86.3(2) . .
O13 Mo3 Cs1 88.59(16) . .
O13 Mo3 Na1 118.72(16) . 2_755
O13 Mo3 O14 80.90(19) . .
O13 Mo3 O15 72.65(18) . .
O14 Mo3 Cs1 123.76(13) . .
O14 Mo3 Na1 38.08(13) . 2_755
O14 Mo3 O15 81.36(17) . .
O15 Mo3 Cs1 43.15(12) . .
O15 Mo3 Na1 89.15(12) . 2_755
O13 Mo4 Cs1 91.73(16) . .
O13 Mo4 O15 74.04(19) . .
O13 Mo4 O18 145.8(2) . .
O13 Mo4 O19 80.67(19) . .
O15 Mo4 Cs1 44.73(12) . .
O15 Mo4 O19 80.31(16) . .
O16 Mo4 Cs1 148.8(2) . .
O16 Mo4 O13 101.8(3) . .
O16 Mo4 O15 166.4(2) . .
O16 Mo4 O17 103.9(3) . .
O16 Mo4 O18 100.0(2) . .
O16 Mo4 O19 86.3(2) . .
O17 Mo4 Cs1 45.4(2) . .
O17 Mo4 O13 101.1(3) . .
O17 Mo4 O15 89.6(2) . .
O17 Mo4 O18 98.9(2) . .
O17 Mo4 O19 168.9(2) . .
O18 Mo4 Cs1 82.89(14) . .
O18 Mo4 O15 78.66(18) . .
O18 Mo4 O19 74.75(17) . .
O19 Mo4 Cs1 123.91(11) . .
O18 Mo5 Cs1 82.80(14) . .
O18 Mo5 O23 74.21(17) . .
O18 Mo5 O24 80.01(18) . .
O20 Mo5 Cs1 148.0(2) . .
O20 Mo5 O18 99.4(2) . .
O20 Mo5 O22 100.6(3) . .
O20 Mo5 O23 89.0(2) . .
O20 Mo5 O24 166.1(2) . .
O21 Mo5 Cs1 46.1(2) . .
O21 Mo5 O18 98.5(2) . .
O21 Mo5 O20 102.5(3) . .
O21 Mo5 O22 100.5(3) . .
O21 Mo5 O23 167.4(2) . .
O21 Mo5 O24 91.3(2) . .
O22 Mo5 Cs1 92.73(16) . .
O22 Mo5 O18 148.64(19) . .
O22 Mo5 O23 82.17(19) . .
O22 Mo5 O24 74.87(19) . .
O23 Mo5 Cs1 121.82(12) . .
O24 Mo5 Cs1 45.93(11) . .
O24 Mo5 O23 77.41(16) . .
Na2 Mo6 Cs1 115.88(6) . .
O3 Mo6 Cs1 87.20(14) . .
O3 Mo6 Na2 40.47(15) . .
O3 Mo6 O22 149.0(2) . .
O3 Mo6 O24 83.52(18) . .
O3 Mo6 O27 77.82(19) . .
O22 Mo6 Cs1 87.82(15) . .
O22 Mo6 Na2 117.73(16) . .
O22 Mo6 O24 72.09(18) . .
O22 Mo6 O27 80.6(2) . .
O24 Mo6 Cs1 43.37(11) . .
O24 Mo6 Na2 87.39(12) . .
O25 Mo6 Cs1 143.7(2) . .
O25 Mo6 Na2 92.3(2) . .
O25 Mo6 O3 102.8(2) . .
O25 Mo6 O22 99.2(3) . .
O25 Mo6 O24 169.8(2) . .
O25 Mo6 O26 102.2(3) . .
O25 Mo6 O27 90.1(2) . .
O26 Mo6 Cs1 41.55(19) . .
O26 Mo6 Na2 139.84(19) . .
O26 Mo6 O3 99.5(2) . .
O26 Mo6 O22 96.9(2) . .
O26 Mo6 O24 84.4(2) . .
O26 Mo6 O27 167.7(2) . .
O27 Mo6 Cs1 126.17(13) . .
O27 Mo6 Na2 38.08(14) . .
O27 Mo6 O24 83.38(17) . .
O29 Ni1 N1 87.5(2) . .
O29 Ni1 N3 174.0(2) . 2_755
O31 Ni1 O29 89.62(18) 2_755 .
O31 Ni1 N1 173.1(2) 2_755 .
O31 Ni1 N3 88.2(2) 2_755 2_755
O32 Ni1 O29 92.41(19) . .
O32 Ni1 O31 91.7(2) . 2_755
O32 Ni1 O36 174.3(2) . 2_755
O32 Ni1 N1 82.1(2) . .
O32 Ni1 N3 93.3(2) . 2_755
O36 Ni1 O29 93.08(18) 2_755 .
O36 Ni1 O31 90.0(2) 2_755 2_755
O36 Ni1 N1 96.4(2) 2_755 .
O36 Ni1 N3 81.3(2) 2_755 2_755
N1 Ni1 N3 95.3(2) . 2_755
O30 Ni2 O30 78.6(2) 2_755 .
O30 Ni2 N2 88.8(2) . .
O30 Ni2 N2 162.3(2) . 2_755
O30 Ni2 N2 88.8(2) 2_755 2_755
O30 Ni2 N2 162.3(2) 2_755 .
O34 Ni2 O30 87.2(2) 2_755 .
O34 Ni2 O30 95.5(2) . .
O34 Ni2 O30 95.5(2) 2_755 2_755
O34 Ni2 O30 87.2(2) . 2_755
O34 Ni2 O34 176.6(3) 2_755 .
O34 Ni2 N2 96.3(3) . 2_755
O34 Ni2 N2 81.7(2) 2_755 2_755
O34 Ni2 N2 81.7(2) . .
O34 Ni2 N2 96.3(3) 2_755 .
N2 Ni2 N2 106.0(3) 2_755 .
O30 Ni3 O30 79.9(3) . 2_755
O30 Ni3 O39 100.91(18) 2_755 2_755
O30 Ni3 O39 88.12(18) . 2_755
O30 Ni3 O39 100.92(18) . .
O30 Ni3 O39 88.13(18) 2_755 .
O39 Ni3 O39 168.3(3) 2_755 .
O38 Ni3 O30 90.18(19) . 2_755
O38 Ni3 O30 90.18(19) 2_755 .
O38 Ni3 O30 166.8(2) . .
O38 Ni3 O30 166.8(2) 2_755 2_755
O38 Ni3 O39 85.22(18) 2_755 .
O38 Ni3 O39 87.32(19) 2_755 2_755
O38 Ni3 O39 87.32(19) . .
O38 Ni3 O39 85.22(18) . 2_755
O38 Ni3 O38 100.9(3) . 2_755
O18 Ni4 O28 95.20(18) 2_755 2_755
O18 Ni4 O39 176.17(19) 2_755 .
O18 Ni4 O40 89.2(2) 2_755 .
O19 Ni4 O18 80.34(19) 2_755 2_755
O19 Ni4 O28 92.26(18) 2_755 2_755
O19 Ni4 O39 101.52(18) 2_755 .
O19 Ni4 O40 95.1(2) 2_755 .
O23 Ni4 O18 79.65(19) 2_755 2_755
O23 Ni4 O19 159.92(19) 2_755 2_755
O23 Ni4 O28 87.84(19) 2_755 2_755
O23 Ni4 O39 98.56(18) 2_755 .
O23 Ni4 O40 86.4(2) 2_755 .
O28 Ni4 O39 88.10(18) 2_755 .
O40 Ni4 O28 172.0(2) . 2_755
O40 Ni4 O39 87.3(2) . .
O6 P1 Cs1 77.61(18) . .
O6 P1 O15 108.1(3) . .
O6 P1 O24 107.6(3) . .
O15 P1 Cs1 64.28(18) . .
O15 P1 O24 108.9(3) . .
O24 P1 Cs1 66.44(18) . .
O28 P1 Cs1 167.49(19) . .
O28 P1 O6 114.9(3) . .
O28 P1 O15 108.7(3) . .
O28 P1 O24 108.6(3) . .
O4 P2 O10 113.7(3) . .
O4 P2 O29 111.0(3) . .
O4 P2 C1 110.2(3) . .
O10 P2 O29 109.9(3) . .
O10 P2 C1 108.6(3) . .
O29 P2 C1 103.0(3) . .
O14 P3 Na1 35.16(19) . 2_755
O14 P3 O19 112.1(3) . .
O14 P3 O30 112.1(3) . .
O14 P3 C4 108.6(3) . .
O19 P3 Na1 125.35(19) . 2_755
O19 P3 C4 108.3(3) . .
O30 P3 Na1 77.09(19) . 2_755
O30 P3 O19 111.1(3) . .
O30 P3 C4 104.1(3) . .
C4 P3 Na1 122.2(3) . 2_755
O23 P4 Na2 128.6(2) . .
O23 P4 C7 105.3(3) . .
O27 P4 Na2 44.0(2) . .
O27 P4 O23 112.8(3) . .
O27 P4 O31 110.2(3) . .
O27 P4 C7 111.3(3) . .
O31 P4 Na2 66.3(2) . .
O31 P4 O23 112.6(3) . .
O31 P4 C7 104.2(3) . .
C7 P4 Na2 125.3(3) . .
P1 Cs1 O6 25.34(8) . .
O1 Cs1 P1 69.32(9) . .
O1 Cs1 O6 48.71(11) . .
O8 Cs1 P1 69.54(9) . .
O8 Cs1 O1 58.66(13) . .
O8 Cs1 O6 48.83(12) . .
O8 Cs1 O12 50.87(14) . .
O8 Cs1 O17 111.60(14) . .
O8 Cs1 O21 140.46(13) . .
O8 Cs1 O26 105.62(13) . .
O8 Cs1 O8W 111.3(3) . .
O12 Cs1 P1 71.56(9) . .
O12 Cs1 O1 107.14(13) . .
O12 Cs1 O6 71.49(12) . .
O15 Cs1 P1 26.20(8) . .
O15 Cs1 O1 92.13(12) . .
O15 Cs1 O6 43.59(11) . .
O15 Cs1 O8 69.93(12) . .
O15 Cs1 O12 50.22(12) . .
O15 Cs1 O17 51.90(12) . .
O15 Cs1 O21 73.39(13) . .
O15 Cs1 O24 46.52(12) . .
O15 Cs1 O26 95.14(12) . .
O15 Cs1 O8W 169.3(3) . .
O15 Cs1 O8W 122.7(3) . 2_654
O17 Cs1 P1 71.82(9) . .
O17 Cs1 O1 140.77(13) . .
O17 Cs1 O6 94.76(12) . .
O17 Cs1 O12 64.38(14) . .
O17 Cs1 O21 51.19(15) . .
O17 Cs1 O26 111.61(14) . .
O17 Cs1 O8W 132.8(3) . .
O21 Cs1 P1 71.06(10) . .
O21 Cs1 O1 109.36(14) . .
O21 Cs1 O6 93.67(12) . .
O21 Cs1 O12 112.29(14) . .
O24 Cs1 P1 26.19(8) . .
O24 Cs1 O1 68.92(12) . .
O24 Cs1 O6 43.20(11) . .
O24 Cs1 O8 91.92(12) . .
O24 Cs1 O12 96.10(12) . .
O24 Cs1 O17 73.93(12) . .
O24 Cs1 O21 51.10(12) . .
O24 Cs1 O26 49.23(12) . .
O24 Cs1 O8W 123.1(3) . .
O24 Cs1 O8W 124.7(3) . 2_654
O26 Cs1 P1 70.65(9) . .
O26 Cs1 O1 49.35(13) . .
O26 Cs1 O6 70.21(11) . .
O26 Cs1 O12 140.96(13) . .
O26 Cs1 O21 63.35(14) . .
O8W Cs1 P1 114.8(3) 2_654 .
O8W Cs1 P1 143.3(3) . .
O8W Cs1 O1 80.1(3) . .
O8W Cs1 O1 56.7(3) 2_654 .
O8W Cs1 O6 128.7(3) . .
O8W Cs1 O6 89.5(3) 2_654 .
O8W Cs1 O8 52.9(3) 2_654 .
O8W Cs1 O12 91.1(3) 2_654 .
O8W Cs1 O12 139.2(3) . .
O8W Cs1 O17 152.0(3) 2_654 .
O8W Cs1 O21 156.2(3) 2_654 .
O8W Cs1 O21 102.1(3) . .
O8W Cs1 O26 95.9(3) 2_654 .
O8W Cs1 O26 74.2(3) . .
O8W Cs1 O8W 58.7(5) 2_654 .
Mo2 Na1 Mo3 58.65(5) 2_755 2_755
Mo2 Na1 Na7 125.37(17) 2_755 .
Mo3 Na1 Na7 123.04(17) 2_755 .
P3 Na1 Mo2 107.90(9) 2_755 2_755
P3 Na1 Mo3 56.92(6) 2_755 2_755
P3 Na1 Na7 114.74(17) 2_755 .
O9 Na1 Mo2 29.97(11) 2_755 2_755
O9 Na1 Mo3 29.17(11) 2_755 2_755
O9 Na1 P3 83.69(14) 2_755 2_755
O9 Na1 Na7 126.2(2) 2_755 .
O9 Na1 O32 125.71(19) 2_755 2_755
O9 Na1 O38 111.59(19) 2_755 .
O9 Na1 C3 103.9(2) 2_755 2_755
O9 Na1 O15W 71.5(5) 2_755 .
O10 Na1 Mo2 36.43(11) 2_755 2_755
O10 Na1 Mo3 91.89(14) 2_755 2_755
O10 Na1 P3 123.83(16) 2_755 2_755
O10 Na1 Na7 121.4(2) 2_755 .
O10 Na1 O9 65.37(16) 2_755 2_755
O10 Na1 O32 73.62(17) 2_755 2_755
O10 Na1 O38 78.85(18) 2_755 .
O10 Na1 C3 66.3(2) 2_755 2_755
O10 Na1 O1W 153.0(2) 2_755 .
O10 Na1 O15W 107.7(6) 2_755 .
O14 Na1 Mo2 90.47(15) 2_755 2_755
O14 Na1 Mo3 35.49(12) 2_755 2_755
O14 Na1 P3 21.71(12) 2_755 2_755
O14 Na1 Na7 119.1(2) 2_755 .
O14 Na1 O9 63.43(17) 2_755 2_755
O14 Na1 O10 115.9(2) 2_755 2_755
O14 Na1 O32 170.0(2) 2_755 2_755
O14 Na1 O38 86.46(19) 2_755 .
O14 Na1 C3 160.9(2) 2_755 2_755
O14 Na1 O1W 89.4(2) 2_755 .
O14 Na1 O15W 90.0(5) 2_755 .
O32 Na1 Mo2 99.37(14) 2_755 2_755
O32 Na1 Mo3 152.33(16) 2_755 2_755
O32 Na1 P3 150.41(16) 2_755 2_755
O32 Na1 Na7 53.40(19) 2_755 .
O32 Na1 C3 23.87(19) 2_755 2_755
O38 Na1 Mo2 102.90(14) . 2_755
O38 Na1 Mo3 107.69(14) . 2_755
O38 Na1 P3 70.43(13) . 2_755
O38 Na1 Na7 122.2(2) . .
O38 Na1 O32 92.78(18) . 2_755
O38 Na1 C3 112.2(2) . 2_755
O38 Na1 O15W 173.4(6) . .
C3 Na1 Mo2 81.53(18) 2_755 2_755
C3 Na1 Mo3 128.57(19) 2_755 2_755
C3 Na1 P3 169.7(2) 2_755 2_755
C3 Na1 Na7 55.1(2) 2_755 .
O1W Na1 Mo2 162.83(19) . 2_755
O1W Na1 Mo3 115.01(17) . 2_755
O1W Na1 P3 76.56(16) . 2_755
O1W Na1 Na7 42.0(2) . .
O1W Na1 O9 139.9(2) . 2_755
O1W Na1 O32 80.8(2) . 2_755
O1W Na1 O38 94.2(2) . .
O1W Na1 C3 93.2(2) . 2_755
O1W Na1 O15W 80.2(5) . .
O15W Na1 Mo2 82.7(5) . 2_755
O15W Na1 Mo3 72.0(5) . 2_755
O15W Na1 P3 104.7(5) . 2_755
O15W Na1 Na7 55.2(5) . .
O15W Na1 O32 89.8(5) . 2_755
O15W Na1 C3 71.8(6) . 2_755
Mo1 Na2 Mo6 57.93(5) . .
Mo1 Na2 Na6 113.92(10) . .
Mo6 Na2 Na6 149.47(17) . .
P4 Na2 Mo1 108.31(10) . .
P4 Na2 Mo6 59.25(6) . .
P4 Na2 Na6 137.75(12) . .
O3 Na2 Mo1 29.68(11) . .
O3 Na2 Mo6 28.71(11) . .
O3 Na2 P4 85.09(14) . .
O3 Na2 Na6 133.85(19) . .
O3 Na2 O31 109.92(18) . .
O3 Na2 O36 132.0(2) . .
O3 Na2 O2W 152.05(18) . .
O4 Na2 Mo1 36.90(12) . .
O4 Na2 Mo6 92.28(14) . .
O4 Na2 P4 124.38(17) . .
O4 Na2 Na6 91.72(15) . .
O4 Na2 O3 65.82(17) . .
O4 Na2 O31 122.7(2) . .
O4 Na2 O36 160.9(2) . .
O4 Na2 O2W 86.61(15) . .
O27 Na2 Mo1 90.96(15) . .
O27 Na2 Mo6 35.13(13) . .
O27 Na2 P4 26.14(13) . .
O27 Na2 Na6 147.92(18) . .
O27 Na2 O3 63.28(18) . .
O27 Na2 O4 119.6(2) . .
O27 Na2 O31 54.22(17) . .
O27 Na2 O36 78.92(18) . .
O27 Na2 O2W 141.4(2) . .
O27 Na2 O6W 133.1(3) . .
O31 Na2 Mo1 125.89(14) . .
O31 Na2 Mo6 86.65(12) . .
O31 Na2 P4 28.12(10) . .
O31 Na2 Na6 116.05(16) . .
O36 Na2 Mo1 158.24(17) . .
O36 Na2 Mo6 106.66(14) . .
O36 Na2 P4 69.87(13) . .
O36 Na2 Na6 70.62(13) . .
O36 Na2 O31 62.62(15) . .
O36 Na2 O2W 74.90(14) . .
O2W Na2 Mo1 122.37(11) . .
O2W Na2 Mo6 173.2(2) . .
O2W Na2 P4 116.16(19) . .
O2W Na2 Na6 37.3(3) . .
O2W Na2 O31 88.3(2) . .
O6W Na2 Mo1 79.1(3) . .
O6W Na2 Mo6 109.3(3) . .
O6W Na2 P4 153.6(3) . .
O6W Na2 Na6 42.7(3) . .
O6W Na2 O3 91.7(3) . .
O6W Na2 O4 77.0(3) . .
O6W Na2 O31 155.0(3) . .
O6W Na2 O36 93.8(3) . .
O6W Na2 O2W 77.0(3) . .
Na6 Na3 O5 141.5(4) 5_656 2_655
Na6 Na3 O36 99.2(4) 5_656 5_656
Na6 Na3 O10W 19.6(4) 5_656 5_656
Na6 Na3 O10W 19.9(4) 5_656 6_456
O36 Na3 O5 110.4(3) 5_656 2_655
O10W Na3 O5 132.0(5) 5_656 2_655
O10W Na3 O5 133.7(5) 6_456 2_655
O10W Na3 O36 114.4(5) 6_456 5_656
O10W Na3 O36 92.0(4) 5_656 5_656
O10W Na3 O10W 38.0(7) 6_456 5_656
Cs1 Na4 Cs1 57.81(10) 2_655 1_556
Na4 Na4 Cs1 59.12(15) 2_656 1_556
Na4 Na4 Cs1 90.60(18) 2_656 2_655
Na4 Na4 Na5 88.5(4) 2_656 2_656
Na4 Na4 Na5 53.6(3) 2_656 .
Na5 Na4 Cs1 99.8(2) 2_656 2_655
Na5 Na4 Cs1 54.46(17) 2_656 1_556
Na5 Na4 Cs1 79.18(16) . 1_556
Na5 Na4 Cs1 58.26(15) . 2_655
Na5 Na4 Na5 132.0(3) 2_656 .
O1 Na4 Cs1 113.1(3) 2_655 1_556
O1 Na4 Cs1 56.0(2) 2_655 2_655
O1 Na4 Na4 128.5(5) 2_655 2_656
O1 Na4 Na5 130.9(3) 2_655 2_656
O1 Na4 Na5 75.0(2) 2_655 .
O1 Na4 O37 93.3(3) 2_655 5_656
O37 Na4 Cs1 138.2(3) 5_656 2_655
O37 Na4 Cs1 133.1(3) 5_656 1_556
O37 Na4 Na4 130.7(3) 5_656 2_656
O37 Na4 Na5 78.8(3) 5_656 2_656
O37 Na4 Na5 147.1(3) 5_656 .
O3W Na4 Cs1 104.4(3) . 1_556
O3W Na4 Cs1 72.3(3) 2_656 1_556
O3W Na4 Cs1 130.0(4) 2_656 2_655
O3W Na4 Cs1 88.4(3) . 2_655
O3W Na4 Na4 56.0(3) . 2_656
O3W Na4 Na4 57.8(3) 2_656 2_656
O3W Na4 Na5 143.8(4) . 2_656
O3W Na4 Na5 31.8(3) . .
O3W Na4 Na5 111.1(3) 2_656 .
O3W Na4 Na5 47.8(3) 2_656 2_656
O3W Na4 O1 172.9(5) 2_656 2_655
O3W Na4 O1 82.6(3) . 2_655
O3W Na4 O37 117.5(4) . 5_656
O3W Na4 O37 79.7(4) 2_656 5_656
O3W Na4 O3W 100.7(4) 2_656 .
O8W Na4 Cs1 35.6(5) 1_556 1_556
O8W Na4 Cs1 49.0(5) 1_556 2_655
O8W Na4 Na4 94.6(5) 1_556 2_656
O8W Na4 Na5 51.2(5) 1_556 2_656
O8W Na4 Na5 98.8(5) 1_556 .
O8W Na4 O1 90.2(6) 1_556 2_655
O8W Na4 O37 112.1(6) 1_556 5_656
O8W Na4 O3W 130.2(6) 1_556 .
O8W Na4 O3W 92.3(6) 1_556 2_656
Cs1 Na5 Na4 63.25(15) 2_655 .
Na4 Na5 Cs1 84.5(2) 2_656 2_655
Na4 Na5 Na4 38.0(2) 2_656 .
O26 Na5 Cs1 58.2(2) 2_655 2_655
O26 Na5 Na4 77.8(2) 2_655 .
O26 Na5 Na4 115.8(3) 2_655 2_656
O26 Na5 O8W 112.7(5) 2_655 2_655
O3W Na5 Cs1 91.7(3) . 2_655
O3W Na5 Na4 43.8(3) . 2_656
O3W Na5 Na4 30.2(2) . .
O3W Na5 O26 83.8(3) . 2_655
O3W Na5 O8W 79.3(5) . 2_655
O4W Na5 Cs1 134.4(4) . 2_655
O4W Na5 Na4 121.5(4) . .
O4W Na5 Na4 128.8(4) . 2_656
O4W Na5 O26 77.8(4) . 2_655
O4W Na5 O3W 94.9(4) . .
O4W Na5 O7W 91.1(5) . .
O4W Na5 O8W 167.1(6) . 2_655
O5W Na5 Cs1 63.1(3) 2_655 2_655
O5W Na5 Na4 124.6(4) 2_655 .
O5W Na5 Na4 123.9(4) 2_655 2_656
O5W Na5 O26 85.7(4) 2_655 2_655
O5W Na5 O3W 154.5(5) 2_655 .
O5W Na5 O4W 105.4(5) 2_655 .
O5W Na5 O7W 91.7(5) 2_655 .
O5W Na5 O8W 83.5(6) 2_655 2_655
O7W Na5 Cs1 130.9(4) . 2_655
O7W Na5 Na4 113.5(4) . .
O7W Na5 Na4 75.9(4) . 2_656
O7W Na5 O26 167.4(5) . 2_655
O7W Na5 O3W 103.2(5) . .
O7W Na5 O8W 79.2(5) . 2_655
O8W Na5 Cs1 57.8(4) 2_655 2_655
O8W Na5 Na4 40.7(4) 2_655 2_656
O8W Na5 Na4 56.8(4) 2_655 .
Na2 Na6 Na2 94.1(3) . 2_755
Na3 Na6 Na2 85.6(3) 5_656 .
Na3 Na6 Na2 85.6(3) 6_655 2_755
Na3 Na6 Na2 101.5(3) 5_656 2_755
Na3 Na6 Na2 101.5(3) 6_655 .
Na3 Na6 Na3 169.6(7) 6_655 5_656
Na3 Na6 O2W 95.2(4) 6_655 .
Na3 Na6 O2W 95.2(4) 5_656 .
Na3 Na6 O6W 97.5(3) 5_656 .
Na3 Na6 O6W 83.9(3) 5_656 2_755
Na3 Na6 O6W 97.5(3) 6_655 2_755
Na3 Na6 O6W 83.9(3) 6_655 .
Na3 Na6 O9W 81.6(5) 5_656 2_645
Na3 Na6 O9W 88.4(5) 5_656 1_645
Na3 Na6 O9W 81.6(5) 6_655 1_645
Na3 Na6 O9W 88.4(5) 6_655 2_645
O2W Na6 Na2 47.04(15) . 2_755
O2W Na6 Na2 47.04(15) . .
O2W Na6 O6W 82.2(3) . 2_755
O2W Na6 O6W 82.2(3) . .
O2W Na6 O9W 164.6(4) . 2_645
O2W Na6 O9W 164.6(4) . 1_645
O6W Na6 Na2 38.5(3) 2_755 2_755
O6W Na6 Na2 126.7(4) 2_755 .
O6W Na6 Na2 38.5(3) . .
O6W Na6 Na2 126.7(4) . 2_755
O6W Na6 O6W 164.4(7) . 2_755
O9W Na6 Na2 117.6(4) 1_645 2_755
O9W Na6 Na2 148.3(4) 2_645 2_755
O9W Na6 Na2 148.3(4) 1_645 .
O9W Na6 Na2 117.6(4) 2_645 .
O9W Na6 O6W 112.2(5) 1_645 .
O9W Na6 O6W 112.2(5) 2_645 2_755
O9W Na6 O6W 83.3(5) 2_645 .
O9W Na6 O6W 83.3(5) 1_645 2_755
O9W Na6 O9W 30.8(7) 2_645 1_645
O10W Na6 Na2 59.7(15) . .
O10W Na6 Na2 150.8(17) . 2_755
O10W Na6 Na2 150.8(17) 2_755 .
O10W Na6 Na2 59.7(15) 2_755 2_755
O10W Na6 Na3 89.9(11) . 5_656
O10W Na6 Na3 89.9(11) 2_755 6_655
O10W Na6 Na3 87.3(11) 2_755 5_656
O10W Na6 Na3 87.3(11) . 6_655
O10W Na6 O2W 105.7(16) 2_755 .
O10W Na6 O2W 105.7(16) . .
O10W Na6 O6W 170.4(17) . 2_755
O10W Na6 O6W 170.4(17) 2_755 .
O10W Na6 O6W 24.1(15) . .
O10W Na6 O6W 24.1(15) 2_755 2_755
O10W Na6 O9W 59.5(16) 2_755 1_645
O10W Na6 O9W 59.5(16) . 2_645
O10W Na6 O9W 89.2(17) 2_755 2_645
O10W Na6 O9W 89.2(17) . 1_645
O10W Na6 O10W 149(3) . 2_755
Na8 Na7 Na1 95.4(5) . .
Na8 Na7 O33 100.1(5) . 2_755
Na8 Na7 O1W 90.5(5) . .
O33 Na7 Na1 50.4(3) 2_755 .
O1W Na7 Na1 35.50(18) . .
O1W Na7 O33 85.9(4) . 2_755
Na7 Na8 Na8 128.1(9) . 7_656
O12W Na8 Na7 168.6(9) 7_656 .
O12W Na8 Na7 85.5(8) . .
O12W Na8 Na8 43.6(6) 7_656 7_656
O12W Na8 Na8 43.1(6) . 7_656
O12W Na8 O12W 86.8(9) 7_656 .
Mo1 O1 Cs1 119.9(2) . .
Mo1 O1 Na4 145.7(3) . 2_655
Na4 O1 Cs1 89.2(2) 2_655 .
Mo1 O3 Na2 108.9(2) . .
Mo6 O3 Mo1 138.0(3) . .
Mo6 O3 Na2 110.8(2) . .
Mo1 O4 Na2 103.11(19) . .
P2 O4 Mo1 125.2(3) . .
P2 O4 Na2 128.9(3) . .
Mo1 O5 Mo2 120.3(2) . .
Mo1 O5 Na3 117.8(2) . 2_655
Mo2 O5 Na3 121.3(2) . 2_655
Mo1 O6 Cs1 100.78(14) . .
Mo2 O6 Mo1 91.56(16) . .
Mo2 O6 Cs1 99.38(15) . .
P1 O6 Mo1 134.7(3) . .
P1 O6 Mo2 133.7(3) . .
P1 O6 Cs1 77.04(17) . .
Mo2 O8 Cs1 121.7(3) . .
Mo2 O9 Na1 108.3(2) . 2_755
Mo3 O9 Mo2 139.1(3) . .
Mo3 O9 Na1 110.2(2) . 2_755
Mo2 O10 Na1 103.56(19) . 2_755
P2 O10 Mo2 127.1(3) . .
P2 O10 Na1 128.0(3) . 2_755
Mo3 O12 Cs1 116.2(3) . .
Mo4 O13 Mo3 121.5(3) . .
Mo3 O14 Na1 106.4(2) . 2_755
P3 O14 Mo3 129.3(3) . .
P3 O14 Na1 123.1(3) . 2_755
Mo3 O15 Cs1 106.60(16) . .
Mo4 O15 Mo3 91.73(16) . .
Mo4 O15 Cs1 104.22(16) . .
P1 O15 Mo3 132.6(3) . .
P1 O15 Mo4 127.8(3) . .
P1 O15 Cs1 89.5(2) . .
Mo4 O17 Cs1 113.5(2) . .
Mo4 O18 Mo5 137.7(2) . .
Mo4 O18 Ni4 108.5(2) . 2_755
Mo5 O18 Ni4 109.1(2) . 2_755
Ni4 O19 Mo4 95.09(18) 2_755 .
P3 O19 Mo4 123.8(3) . .
P3 O19 Ni4 126.3(3) . 2_755
Mo5 O21 Cs1 113.0(3) . .
Mo5 O22 Mo6 120.6(3) . .
Ni4 O23 Mo5 96.20(18) 2_755 .
P4 O23 Mo5 128.7(3) . .
P4 O23 Ni4 123.5(3) . 2_755
Mo5 O24 Mo6 92.41(17) . .
Mo5 O24 Cs1 103.65(15) . .
Mo6 O24 Cs1 106.66(15) . .
P1 O24 Mo5 127.9(3) . .
P1 O24 Mo6 133.4(3) . .
P1 O24 Cs1 87.4(2) . .
Mo6 O26 Cs1 119.0(2) . .
Mo6 O26 Na5 153.1(4) . 2_655
Na5 O26 Cs1 84.6(2) 2_655 .
Mo6 O27 Na2 106.8(2) . .
P4 O27 Mo6 133.9(3) . .
P4 O27 Na2 109.8(3) . .
P1 O28 Ni4 113.9(2) . 2_755
P2 O29 Ni1 112.1(2) . .
Ni3 O30 Ni2 100.75(19) . .
P3 O30 Ni2 113.6(3) . .
P3 O30 Ni3 141.2(3) . .
Ni1 O31 Na2 96.10(18) 2_755 .
P4 O31 Ni1 112.5(3) . 2_755
P4 O31 Na2 85.6(2) . .
Ni1 O32 Na1 121.0(2) . 2_755
C3 O32 Ni1 114.7(5) . .
C3 O32 Na1 95.3(5) . 2_755
C3 O33 Na7 103.1(7) . 2_755
C6 O34 Ni2 116.1(6) . .
Ni1 O36 Na2 107.1(2) 2_755 .
Ni1 O36 Na3 121.8(2) 2_755 5_656
Na2 O36 Na3 102.6(2) . 5_656
C9 O36 Ni1 116.0(5) . 2_755
C9 O36 Na2 105.4(4) . .
C9 O36 Na3 102.3(4) . 5_656
C9 O37 Na4 129.1(6) . 5_656
Ni4 O39 Ni3 125.0(2) . .
Ni3 O38 Na1 113.9(2) . .
Ni1 N1 H1 108.9 . .
C1 N1 Ni1 108.5(4) . .
C1 N1 H1 108.9 . .
C2 N1 Ni1 107.0(4) . .
C2 N1 H1 108.9 . .
C2 N1 C1 114.6(6) . .
Ni2 N2 H2 109.5 . .
C4 N2 Ni2 106.9(4) . .
C4 N2 H2 109.5 . .
C5 N2 Ni2 109.0(5) . .
C5 N2 H2 109.5 . .
C5 N2 C4 112.3(7) . .
Ni1 N3 H3 57.4 2_755 .
C7 N3 Ni1 106.4(4) . 2_755
C7 N3 H3 122.7 . .
C7 N3 C8 114.7(6) . .
C8 N3 Ni1 107.4(4) . 2_755
C8 N3 H3 122.7 . .
P2 C1 H1A 109.6 . .
P2 C1 H1B 109.6 . .
N1 C1 P2 110.4(4) . .
N1 C1 H1A 109.6 . .
N1 C1 H1B 109.6 . .
H1A C1 H1B 108.1 . .
N1 C2 H2A 108.9 . .
N1 C2 H2B 108.9 . .
N1 C2 C3 113.4(6) . .
H2A C2 H2B 107.7 . .
C3 C2 H2A 108.9 . .
C3 C2 H2B 108.9 . .
O32 C3 Na1 60.8(5) . 2_755
O32 C3 C2 119.4(7) . .
O33 C3 Na1 84.0(8) . 2_755
O33 C3 O32 123.8(9) . .
O33 C3 C2 116.8(9) . .
C2 C3 Na1 129.1(6) . 2_755
P3 C4 H4A 109.2 . .
P3 C4 H4B 109.2 . .
N2 C4 P3 112.2(5) . .
N2 C4 H4A 109.2 . .
N2 C4 H4B 109.2 . .
H4A C4 H4B 107.9 . .
N2 C5 H5A 108.8 . .
N2 C5 H5B 108.8 . .
N2 C5 C6 113.6(7) . .
H5A C5 H5B 107.7 . .
C6 C5 H5A 108.8 . .
C6 C5 H5B 108.8 . .
O34 C6 C5 118.6(8) . .
O35 C6 O34 122.2(9) . .
O35 C6 C5 119.2(8) . .
P4 C7 H7A 109.0 . .
P4 C7 H7B 109.0 . .
N3 C7 P4 112.7(5) . .
N3 C7 H7A 109.0 . .
N3 C7 H7B 109.0 . .
H7A C7 H7B 107.8 . .
N3 C8 H8A 108.8 . .
N3 C8 H8B 108.8 . .
N3 C8 C9 113.7(6) . .
H8A C8 H8B 107.7 . .
C9 C8 H8A 108.8 . .
C9 C8 H8B 108.8 . .
O36 C9 C8 118.2(6) . .
O37 C9 O36 123.9(7) . .
O37 C9 C8 117.9(7) . .
Na1 O1W Na7 102.5(3) . .
Na2 O2W Na2 168.7(4) 2_755 .
Na6 O2W Na2 95.6(2) . 2_755
Na6 O2W Na2 95.6(2) . .
Na4 O3W Na4 66.2(4) 2_656 .
Na4 O3W Na5 118.1(4) . .
Na4 O3W Na5 88.3(4) 2_656 .
Na5 O5W Cs1 82.9(4) 2_655 .
Na2 O6W Na6 98.8(4) . .
Cs1 O8W Cs1 83.8(4) 2_654 .
Na4 O8W Cs1 123.4(7) 1_554 .
Na4 O8W Cs1 101.6(6) 1_554 2_654
Na4 O8W Na5 88.2(7) 1_554 2_655
Na5 O8W Cs1 166.8(7) 2_655 2_654
Na5 O8W Cs1 83.5(5) 2_655 .
O9W O9W Na6 74.6(4) 2 1_465
Na3 O10W Na3 142.0(7) 6_655 5_656
Na6 O10W Na3 72.8(11) . 6_655
Na6 O10W Na3 70.5(10) . 5_656
Na6 O10W O10W 15.7(16) . 2_755
O10W O10W Na3 69.8(11) 2_755 5_656
O10W O10W Na3 72.2(11) 2_755 6_655
Na8 O12W Na8 93.2(9) 7_656 .
Cs1 O13W Cs1 76.1(6) 2_654 .

loop_
_geom_bond_atom_site_label_1
_geom_bond_atom_site_label_2
_geom_bond_distance
_geom_bond_site_symmetry_2
Mo1 Na2 3.678(3) .
Mo1 O1 1.710(5) .
Mo1 O2 1.714(5) .
Mo1 O3 1.926(5) .
Mo1 O4 2.267(4) .
Mo1 O5 1.913(5) .
Mo1 O6 2.334(5) .
Mo2 Na1 3.638(3) 2_755
Mo2 O5 1.938(5) .
Mo2 O6 2.326(5) .
Mo2 O7 1.713(5) .
Mo2 O8 1.714(5) .
Mo2 O9 1.914(5) .
Mo2 O10 2.222(4) .
Mo3 Cs1 4.4326(15) .
Mo3 Na1 3.673(3) 2_755
Mo3 O9 1.907(5) .
Mo3 O11 1.716(6) .
Mo3 O12 1.705(5) .
Mo3 O13 1.944(5) .
Mo3 O14 2.223(5) .
Mo3 O15 2.330(5) .
Mo4 Cs1 4.3567(14) .
Mo4 O13 1.879(5) .
Mo4 O15 2.318(5) .
Mo4 O16 1.700(5) .
Mo4 O17 1.710(6) .
Mo4 O18 1.952(5) .
Mo4 O19 2.364(5) .
Mo5 Cs1 4.3570(14) .
Mo5 O18 1.959(5) .
Mo5 O20 1.704(5) .
Mo5 O21 1.694(6) .
Mo5 O22 1.887(5) .
Mo5 O23 2.353(5) .
Mo5 O24 2.270(5) .
Mo6 Cs1 4.4947(14) .
Mo6 Na2 3.702(3) .
Mo6 O3 1.902(5) .
Mo6 O22 1.948(5) .
Mo6 O24 2.344(5) .
Mo6 O25 1.707(6) .
Mo6 O26 1.714(5) .
Mo6 O27 2.225(5) .
Ni1 O29 2.092(4) .
Ni1 O31 2.088(5) 2_755
Ni1 O32 2.048(5) .
Ni1 O36 2.054(5) 2_755
Ni1 N1 2.106(6) .
Ni1 N3 2.141(6) 2_755
Ni2 O30 2.081(5) .
Ni2 O30 2.080(5) 2_755
Ni2 O34 2.030(6) .
Ni2 O34 2.030(6) 2_755
Ni2 N2 2.102(6) .
Ni2 N2 2.102(6) 2_755
Ni3 O30 2.054(5) .
Ni3 O30 2.054(5) 2_755
Ni3 O39 2.140(5) 2_755
Ni3 O39 2.140(5) .
Ni3 O38 2.024(5) .
Ni3 O38 2.024(5) 2_755
Ni4 O18 2.057(5) 2_755
Ni4 O19 2.036(5) 2_755
Ni4 O23 2.034(5) 2_755
Ni4 O28 2.101(5) 2_755
Ni4 O39 2.105(4) .
Ni4 O40 2.084(6) .
P1 Cs1 3.5107(19) .
P1 O6 1.542(5) .
P1 O15 1.550(5) .
P1 O24 1.551(5) .
P1 O28 1.520(5) .
P2 O4 1.526(5) .
P2 O10 1.527(5) .
P2 O29 1.535(5) .
P2 C1 1.800(7) .
P3 Na1 3.435(4) 2_755
P3 O14 1.517(5) .
P3 O19 1.535(5) .
P3 O30 1.524(5) .
P3 C4 1.812(7) .
P4 Na2 3.227(4) .
P4 O23 1.535(5) .
P4 O27 1.512(5) .
P4 O31 1.526(5) .
P4 C7 1.803(7) .
Cs1 O1 3.473(6) .
Cs1 O6 3.519(5) .
Cs1 O8 3.380(6) .
Cs1 O12 3.408(7) .
Cs1 O15 3.163(5) .
Cs1 O17 3.384(6) .
Cs1 O21 3.407(7) .
Cs1 O24 3.221(5) .
Cs1 O26 3.407(6) .
Cs1 O8W 3.230(17) 2_654
Cs1 O8W 3.401(17) .
Na1 Mo2 3.638(3) 2_755
Na1 Mo3 3.673(3) 2_755
Na1 P3 3.435(4) 2_755
Na1 Na7 4.100(11) .
Na1 O9 2.550(6) 2_755
Na1 O10 2.406(5) 2_755
Na1 O14 2.362(6) 2_755
Na1 O32 2.688(6) 2_755
Na1 O38 2.552(6) .
Na1 C3 3.065(10) 2_755
Na1 O1W 2.439(7) .
Na1 O15W 2.61(2) .
Na2 Na6 3.798(9) .
Na2 O3 2.570(6) .
Na2 O4 2.427(6) .
Na2 O27 2.385(6) .
Na2 O31 2.963(6) .
Na2 O36 2.652(6) .
Na2 O2W 2.793(4) .
Na2 O6W 2.393(10) .
Na3 Na6 2.227(7) 5_656
Na3 O5 2.836(8) 2_655
Na3 O36 2.798(8) 5_656
Na3 O10W 2.363(16) 5_656
Na3 O10W 2.328(16) 6_456
Na4 Cs1 4.883(7) 1_556
Na4 Cs1 4.191(7) 2_655
Na4 Na4 2.462(14) 2_656
Na4 Na5 4.001(10) .
Na4 Na5 3.221(11) 2_656
Na4 O1 2.393(9) 2_655
Na4 O37 2.401(10) 5_656
Na4 O3W 2.232(10) 2_656
Na4 O3W 2.278(11) .
Na4 O8W 2.100(19) 1_556
Na5 Cs1 3.991(8) 2_655
Na5 Na4 3.221(11) 2_656
Na5 O26 2.422(9) 2_655
Na5 O3W 2.388(11) .
Na5 O4W 2.361(12) .
Na5 O5W 2.247(14) 2_655
Na5 O7W 2.369(14) .
Na5 O8W 2.510(19) 2_655
Na6 Na2 3.798(9) 2_755
Na6 Na3 2.227(7) 5_656
Na6 Na3 2.227(7) 6_655
Na6 O2W 2.313(16) .
Na6 O6W 2.607(10) 2_755
Na6 O6W 2.607(10) .
Na6 O9W 2.49(2) 1_645
Na6 O9W 2.49(2) 2_645
Na6 O10W 0.793(15) .
Na6 O10W 0.793(15) 2_755
Na7 Na8 2.53(2) .
Na7 O33 2.952(14) 2_755
Na7 O1W 2.808(12) .
Na8 Na8 3.47(3) 7_656
Na8 O12W 2.38(3) 7_656
Na8 O12W 2.40(3) .
O1 Na4 2.393(9) 2_655
O5 Na3 2.836(8) 2_655
O9 Na1 2.550(6) 2_755
O10 Na1 2.406(5) 2_755
O14 Na1 2.362(6) 2_755
O18 Ni4 2.057(5) 2_755
O19 Ni4 2.036(5) 2_755
O23 Ni4 2.034(5) 2_755
O26 Na5 2.422(9) 2_655
O28 Ni4 2.101(5) 2_755
O31 Ni1 2.088(5) 2_755
O32 Na1 2.688(6) 2_755
O32 C3 1.246(10) .
O33 Na7 2.952(14) 2_755
O33 C3 1.222(11) .
O34 C6 1.275(10) .
O35 C6 1.258(12) .
O36 Ni1 2.055(5) 2_755
O36 Na3 2.798(8) 5_656
O36 C9 1.275(9) .
O37 Na4 2.401(10) 5_656
O37 C9 1.230(9) .
N1 H1 0.9800 .
N1 C1 1.477(9) .
N1 C2 1.473(10) .
N2 H2 0.9800 .
N2 C4 1.488(10) .
N2 C5 1.468(11) .
N3 Ni1 2.141(6) 2_755
N3 H3 0.8600 .
N3 C7 1.456(9) .
N3 C8 1.471(10) .
C1 H1A 0.9700 .
C1 H1B 0.9700 .
C2 H2A 0.9700 .
C2 H2B 0.9700 .
C2 C3 1.514(12) .
C3 Na1 3.065(10) 2_755
C4 H4A 0.9700 .
C4 H4B 0.9700 .
C5 H5A 0.9700 .
C5 H5B 0.9700 .
C5 C6 1.486(13) .
C7 H7A 0.9700 .
C7 H7B 0.9700 .
C8 H8A 0.9700 .
C8 H8B 0.9700 .
C8 C9 1.518(11) .
O2W Na2 2.793(4) 2_755
O3W Na4 2.232(10) 2_656
O5W Na5 2.247(14) 2_655
O8W Cs1 3.230(17) 2_654
O8W Na4 2.100(19) 1_554
O8W Na5 2.510(19) 2_655
O9W Na6 2.49(2) 1_465
O9W O9W 1.32(3) 2
O10W Na3 2.328(16) 6_655
O10W Na3 2.363(16) 5_656
O10W O10W 1.53(3) 2_755
O12W Na8 2.38(3) 7_656
O13W Cs1 3.59(2) 2_654
